data_7218915
loop_
_publ_author_name
'Alshahateet, Solhe F.'
'Bhadbhade, Mohan M.'
'Bishop, Roger'
'Scudder, Marcia L.'

_publ_section_title
;
 Different solvents yield alternative crystal forms through aromatic,
 halogen bonding and hydrogen bonding competition
;
_journal_issue 4
_journal_name_full CrystEngComm
_journal_page_first 877
_journal_paper_doi 10.1039/C4CE02109F
_journal_volume 17
_journal_year 2015
_chemical_formula_sum 'C37 H30 Cl2 N2 O'
_chemical_formula_weight 589.53
_chemical_name_systematic
; 
 ? 
;
_space_group_IT_number 14
_symmetry_cell_setting monoclinic
_symmetry_space_group_name_Hall '-P 2ybc'
_symmetry_space_group_name_H-M 'P 1 21/c 1'
_atom_sites_solution_hydrogens geom
_atom_sites_solution_primary direct
_atom_sites_solution_secondary difmap
_audit_creation_method SHELXL-97
_audit_update_record
;
2014-10-08 deposited with the CCDC.
2014-11-24 downloaded from the CCDC.
;
_cell_angle_alpha 90.00
_cell_angle_beta 98.410(2)
_cell_angle_gamma 90.00
_cell_formula_units_Z 4
_cell_length_a 10.4238(6)
_cell_length_b 17.4861(10)
_cell_length_c 15.9174(8)
_cell_measurement_reflns_used 1789
_cell_measurement_temperature 223(2)
_cell_measurement_theta_max 29.83
_cell_measurement_theta_min 2.29
_cell_volume 2870.1(3)
_computing_cell_refinement 'Bruker SMART'
_computing_data_collection 'Bruker SMART'
_computing_data_reduction 'Bruker SAINT'
_computing_molecular_graphics 'Bruker SHELXTL'
_computing_publication_material 'Bruker SHELXTL'
_computing_structure_refinement 'SHELXL-97 (Sheldrick, 1997)'
_computing_structure_solution 'SHELXS-97 (Sheldrick, 1990)'
_diffrn_ambient_temperature 223(2)
_diffrn_measured_fraction_theta_full 1.000
_diffrn_measured_fraction_theta_max 1.000
_diffrn_measurement_device_type 'CCD area detector'
_diffrn_measurement_method 'phi and omega scans'
_diffrn_radiation_monochromator graphite
_diffrn_radiation_source 'fine-focus sealed tube'
_diffrn_radiation_type MoK\a
_diffrn_radiation_wavelength 0.71073
_diffrn_reflns_av_R_equivalents 0.0723
_diffrn_reflns_av_sigmaI/netI 0.0817
_diffrn_reflns_limit_h_max 11
_diffrn_reflns_limit_h_min -7
_diffrn_reflns_limit_k_max 19
_diffrn_reflns_limit_k_min -20
_diffrn_reflns_limit_l_max 17
_diffrn_reflns_limit_l_min -18
_diffrn_reflns_number 15135
_diffrn_reflns_theta_full 24.00
_diffrn_reflns_theta_max 24.00
_diffrn_reflns_theta_min 1.74
_exptl_absorpt_coefficient_mu 0.261
_exptl_absorpt_correction_T_max 0.9922
_exptl_absorpt_correction_T_min 0.9497
_exptl_absorpt_correction_type 'Sadabs, (Sheldrick 2001)'
_exptl_crystal_colour COLOURLESS
_exptl_crystal_density_diffrn 1.364
_exptl_crystal_density_meas 0
_exptl_crystal_density_method 'not measured'
_exptl_crystal_description 'Thin Plate'
_exptl_crystal_F_000 1232
_exptl_crystal_size_max 0.20
_exptl_crystal_size_mid 0.18
_exptl_crystal_size_min 0.03
_refine_diff_density_max 0.465
_refine_diff_density_min -0.342
_refine_diff_density_rms 0.066
_refine_ls_extinction_method none
_refine_ls_goodness_of_fit_ref 1.223
_refine_ls_hydrogen_treatment mixed
_refine_ls_matrix_type full
_refine_ls_number_parameters 381
_refine_ls_number_reflns 4497
_refine_ls_number_restraints 14
_refine_ls_restrained_S_all 1.234
_refine_ls_R_factor_all 0.1249
_refine_ls_R_factor_gt 0.0926
_refine_ls_shift/su_max 0.000
_refine_ls_shift/su_mean 0.000
_refine_ls_structure_factor_coef Fsqd
_refine_ls_weighting_details 'calc w=1/[\s^2^(Fo^2^)+(0.0580P)^2^+3.0805P] where P=(Fo^2^+2Fc^2^)/3'
_refine_ls_weighting_scheme calc
_refine_ls_wR_factor_gt 0.1737
_refine_ls_wR_factor_ref 0.1856
_reflns_number_gt 3394
_reflns_number_total 4497
_reflns_threshold_expression >2sigma(I)
_cod_data_source_file c4ce02109f2.cif
_cod_data_source_block 5069
_cod_depositor_comments
;
The following automatic conversions were performed:

'_symmetry_cell_setting' value 'Monoclinic' changed to 'monoclinic'
according to
/usr/data/users/saulius/crontab/automatic-downloads/rss-feeds/RSC/lib/dictionaries/cif_core.dic
dictionary named 'cif_core.dic' version 2.4.2 from 2011-04-26.

Automatic conversion script
Id: cif_fix_values 2935 2014-11-11 08:27:57Z andrius 

 Adding full bibliography for 7218913--7218916.cif.
;
_cod_original_sg_symbol_H-M P2(1)/c
_cod_database_code 7218915

loop_
_symmetry_equiv_pos_as_xyz
'x, y, z'
'-x, y+1/2, -z+1/2'
'-x, -y, -z'
'x, -y-1/2, z-1/2'

loop_
_atom_site_label
_atom_site_type_symbol
_atom_site_fract_x
_atom_site_fract_y
_atom_site_fract_z
_atom_site_U_iso_or_equiv
_atom_site_adp_type
_atom_site_occupancy
_atom_site_symmetry_multiplicity
_atom_site_calc_flag
_atom_site_refinement_flags
Cl1 Cl 0.82521(18) -0.02395(9) 0.37140(10) 0.0612(5) Uani 1 1 d .
Cl2 Cl 0.33114(14) 0.69577(7) 0.53680(9) 0.0399(4) Uani 1 1 d .
N1 N 0.4248(4) 0.1527(2) 0.5092(2) 0.0271(10) Uani 1 1 d .
N2 N 0.6258(4) 0.4224(2) 0.6593(2) 0.0221(9) Uani 1 1 d .
C1 C 0.6718(5) 0.1437(3) 0.6068(3) 0.0230(11) Uani 1 1 d .
C2 C 0.6466(5) 0.1060(3) 0.5273(3) 0.0241(12) Uani 1 1 d .
C3 C 0.7409(5) 0.0634(3) 0.4917(3) 0.0320(13) Uani 1 1 d .
H3 H 0.8259 0.0597 0.5208 0.038 Uiso 1 1 calc R
C4 C 0.7089(6) 0.0281(3) 0.4159(4) 0.0399(15) Uani 1 1 d .
C5 C 0.5852(6) 0.0324(3) 0.3694(3) 0.0424(16) Uani 1 1 d .
H5 H 0.5661 0.0075 0.3167 0.051 Uiso 1 1 calc R
C6 C 0.4925(6) 0.0731(3) 0.4013(3) 0.0406(15) Uani 1 1 d .
H6 H 0.4084 0.0757 0.3707 0.049 Uiso 1 1 calc R
C7 C 0.5209(5) 0.1116(3) 0.4796(3) 0.0284(12) Uani 1 1 d .
C8 C 0.4493(5) 0.1852(3) 0.5843(3) 0.0223(11) Uani 1 1 d .
C9 C 0.3358(5) 0.2264(3) 0.6122(3) 0.0280(12) Uani 1 1 d .
H9A H 0.2716 0.1884 0.6239 0.034 Uiso 1 1 calc R
H9B H 0.2952 0.2584 0.5652 0.034 Uiso 1 1 calc R
C10 C 0.3696(4) 0.2770(3) 0.6910(3) 0.0237(11) Uani 1 1 d .
H10 H 0.2891 0.2877 0.7150 0.028 Uiso 1 1 calc R
C11 C 0.4288(4) 0.3523(3) 0.6694(3) 0.0191(11) Uani 1 1 d .
C12 C 0.3538(4) 0.4127(3) 0.6373(3) 0.0199(11) Uani 1 1 d .
C13 C 0.4156(4) 0.4819(3) 0.6174(3) 0.0196(11) Uani 1 1 d .
C14 C 0.3483(5) 0.5489(3) 0.5883(3) 0.0252(12) Uani 1 1 d .
H14 H 0.2573 0.5498 0.5817 0.030 Uiso 1 1 calc R
C15 C 0.4141(5) 0.6119(3) 0.5698(3) 0.0247(12) Uani 1 1 d .
C16 C 0.5492(5) 0.6130(3) 0.5780(3) 0.0281(12) Uani 1 1 d .
H16 H 0.5931 0.6569 0.5633 0.034 Uiso 1 1 calc R
C17 C 0.6161(5) 0.5497(3) 0.6072(3) 0.0260(12) Uani 1 1 d .
H17 H 0.7072 0.5504 0.6138 0.031 Uiso 1 1 calc R
C18 C 0.5523(5) 0.4827(3) 0.6281(3) 0.0229(11) Uani 1 1 d .
C19 C 0.5669(5) 0.3605(3) 0.6804(3) 0.0226(11) Uani 1 1 d .
C20 C 0.6551(5) 0.2985(3) 0.7220(3) 0.0277(12) Uani 1 1 d .
H20A H 0.6873 0.3138 0.7805 0.033 Uiso 1 1 calc R
H20B H 0.7301 0.2939 0.6917 0.033 Uiso 1 1 calc R
C21 C 0.5899(5) 0.2203(3) 0.7233(3) 0.0249(12) Uani 1 1 d .
H21 H 0.6452 0.1871 0.7640 0.030 Uiso 1 1 calc R
C22 C 0.5710(5) 0.1814(3) 0.6368(3) 0.0213(11) Uani 1 1 d .
C23 C 0.4606(5) 0.2318(3) 0.7556(3) 0.0276(12) Uani 1 1 d .
H23A H 0.4221 0.1820 0.7651 0.033 Uiso 1 1 calc R
H23B H 0.4745 0.2593 0.8098 0.033 Uiso 1 1 calc R
C24 C 0.8055(5) 0.1457(3) 0.6543(3) 0.0252(12) Uani 1 1 d .
C25 C 0.8952(5) 0.1966(3) 0.6299(3) 0.0334(13) Uani 1 1 d .
H25 H 0.8724 0.2268 0.5812 0.040 Uiso 1 1 calc R
C26 C 1.0171(5) 0.2036(3) 0.6759(4) 0.0426(15) Uani 1 1 d .
H26 H 1.0760 0.2391 0.6590 0.051 Uiso 1 1 calc R
C27 C 1.0527(6) 0.1595(4) 0.7456(4) 0.0440(15) Uani 1 1 d .
H27 H 1.1358 0.1647 0.7771 0.053 Uiso 1 1 calc R
C28 C 0.9664(6) 0.1069(4) 0.7703(4) 0.0445(16) Uani 1 1 d .
H28 H 0.9915 0.0756 0.8178 0.053 Uiso 1 1 calc R
C29 C 0.8434(5) 0.1006(3) 0.7249(3) 0.0353(14) Uani 1 1 d .
H29 H 0.7847 0.0651 0.7422 0.042 Uiso 1 1 calc R
C30 C 0.2086(4) 0.4086(3) 0.6244(3) 0.0219(11) Uani 1 1 d .
C31 C 0.1396(5) 0.3995(3) 0.5438(3) 0.0328(13) Uani 1 1 d .
H31 H 0.1845 0.3952 0.4970 0.039 Uiso 1 1 calc R
C32 C 0.0067(5) 0.3967(3) 0.5314(4) 0.0396(14) Uani 1 1 d .
H32 H -0.0383 0.3893 0.4764 0.048 Uiso 1 1 calc R
C33 C -0.0613(5) 0.4046(3) 0.5986(4) 0.0319(13) Uani 1 1 d .
H33 H -0.1525 0.4045 0.5895 0.038 Uiso 1 1 calc R
C34 C 0.0050(5) 0.4125(3) 0.6789(4) 0.0360(14) Uani 1 1 d .
H34 H -0.0410 0.4168 0.7253 0.043 Uiso 1 1 calc R
C35 C 0.1386(5) 0.4144(3) 0.6925(3) 0.0294(12) Uani 1 1 d .
H35 H 0.1829 0.4197 0.7480 0.035 Uiso 1 1 calc R
O1S O 0.2074(5) 0.1992(4) 0.3894(3) 0.100(2) Uani 1 1 d D
H1S H 0.2758 0.1897 0.4213 0.151 Uiso 1 1 calc R
C1S C -0.0183(10) 0.1969(6) 0.3988(7) 0.133(4) Uani 1 1 d DU
H1S1 H -0.0108 0.2431 0.4329 0.200 Uiso 1 1 calc R
H1S2 H -0.0899 0.1662 0.4127 0.200 Uiso 1 1 calc R
H1S3 H -0.0341 0.2104 0.3391 0.200 Uiso 1 1 calc R
C2S C 0.1002(7) 0.1537(6) 0.4161(6) 0.124(4) Uani 1 1 d DU
H2S1 H 0.0912 0.1052 0.3848 0.149 Uiso 1 1 calc R
H2S2 H 0.1193 0.1422 0.4769 0.149 Uiso 1 1 calc R

loop_
_atom_site_aniso_label
_atom_site_aniso_U_11
_atom_site_aniso_U_22
_atom_site_aniso_U_33
_atom_site_aniso_U_23
_atom_site_aniso_U_13
_atom_site_aniso_U_12
Cl1 0.0824(13) 0.0469(10) 0.0627(11) -0.0162(8) 0.0392(10) 0.0061(9)
Cl2 0.0466(9) 0.0244(7) 0.0436(8) 0.0096(6) -0.0107(7) 0.0000(7)
N1 0.025(2) 0.029(2) 0.024(2) 0.0046(19) -0.002(2) -0.004(2)
N2 0.022(2) 0.023(2) 0.021(2) -0.0036(18) -0.0001(19) -0.0017(19)
C1 0.020(3) 0.018(3) 0.031(3) 0.005(2) 0.003(2) -0.002(2)
C2 0.031(3) 0.018(3) 0.025(3) 0.007(2) 0.009(2) -0.001(2)
C3 0.035(3) 0.024(3) 0.038(3) 0.003(2) 0.011(3) -0.001(2)
C4 0.057(4) 0.022(3) 0.045(4) -0.003(3) 0.021(3) -0.007(3)
C5 0.066(5) 0.035(4) 0.028(3) -0.010(3) 0.014(3) -0.011(3)
C6 0.052(4) 0.036(3) 0.032(3) 0.000(3) 0.002(3) -0.008(3)
C7 0.038(3) 0.024(3) 0.024(3) 0.006(2) 0.007(3) -0.004(3)
C8 0.024(3) 0.014(3) 0.027(3) 0.005(2) 0.000(2) -0.003(2)
C9 0.023(3) 0.019(3) 0.042(3) 0.009(2) 0.005(3) -0.002(2)
C10 0.014(2) 0.022(3) 0.037(3) 0.007(2) 0.010(2) 0.003(2)
C11 0.016(3) 0.027(3) 0.015(2) 0.000(2) 0.003(2) 0.003(2)
C12 0.015(2) 0.027(3) 0.016(2) -0.006(2) -0.003(2) 0.001(2)
C13 0.020(3) 0.024(3) 0.015(2) 0.000(2) 0.003(2) -0.001(2)
C14 0.021(3) 0.029(3) 0.024(3) 0.000(2) -0.003(2) 0.000(2)
C15 0.030(3) 0.026(3) 0.017(3) -0.005(2) -0.003(2) -0.001(2)
C16 0.043(3) 0.023(3) 0.018(3) 0.000(2) 0.004(3) -0.009(3)
C17 0.020(3) 0.029(3) 0.030(3) -0.007(2) 0.006(2) -0.006(2)
C18 0.026(3) 0.023(3) 0.020(3) -0.007(2) 0.004(2) -0.006(2)
C19 0.025(3) 0.029(3) 0.015(2) -0.002(2) 0.005(2) 0.005(2)
C20 0.022(3) 0.031(3) 0.030(3) -0.007(2) 0.002(2) 0.006(2)
C21 0.025(3) 0.028(3) 0.021(3) 0.004(2) 0.003(2) 0.006(2)
C22 0.021(3) 0.017(3) 0.026(3) 0.007(2) 0.003(2) -0.003(2)
C23 0.033(3) 0.026(3) 0.025(3) 0.001(2) 0.009(2) 0.002(2)
C24 0.026(3) 0.019(3) 0.031(3) -0.004(2) 0.007(3) 0.004(2)
C25 0.027(3) 0.034(3) 0.040(3) 0.008(3) 0.007(3) 0.010(3)
C26 0.021(3) 0.036(3) 0.071(4) -0.004(3) 0.009(3) 0.003(3)
C27 0.024(3) 0.050(4) 0.054(4) -0.014(3) -0.006(3) 0.009(3)
C28 0.045(4) 0.050(4) 0.034(3) 0.006(3) -0.008(3) 0.019(3)
C29 0.034(3) 0.032(3) 0.039(3) 0.010(3) 0.005(3) 0.012(3)
C30 0.019(3) 0.016(3) 0.031(3) 0.006(2) 0.004(2) 0.002(2)
C31 0.021(3) 0.051(4) 0.027(3) 0.006(3) 0.004(3) 0.005(3)
C32 0.021(3) 0.057(4) 0.038(3) 0.004(3) -0.006(3) 0.006(3)
C33 0.014(3) 0.029(3) 0.052(4) 0.002(3) 0.001(3) 0.003(2)
C34 0.029(3) 0.040(3) 0.042(3) -0.006(3) 0.016(3) 0.001(3)
C35 0.025(3) 0.036(3) 0.026(3) -0.007(2) 0.001(2) 0.001(2)
O1S 0.053(3) 0.172(6) 0.071(4) 0.030(4) -0.009(3) 0.010(4)
C1S 0.150(10) 0.117(9) 0.145(9) 0.022(7) 0.064(8) -0.003(8)
C2S 0.049(5) 0.220(12) 0.093(7) -0.027(7) -0.020(5) 0.017(7)

loop_
_atom_type_symbol
_atom_type_description
_atom_type_scat_dispersion_real
_atom_type_scat_dispersion_imag
_atom_type_scat_source
C C 0.0033 0.0016 'International Tables Vol C Tables 4.2.6.8 and 6.1.1.4'
H H 0.0000 0.0000 'International Tables Vol C Tables 4.2.6.8 and 6.1.1.4'
N N 0.0061 0.0033 'International Tables Vol C Tables 4.2.6.8 and 6.1.1.4'
Cl Cl 0.1484 0.1585 'International Tables Vol C Tables 4.2.6.8 and 6.1.1.4'
O O 0.0106 0.0060 'International Tables Vol C Tables 4.2.6.8 and 6.1.1.4'

loop_
_geom_angle_atom_site_label_1
_geom_angle_atom_site_label_2
_geom_angle_atom_site_label_3
_geom_angle
C8 N1 C7 119.0(4)
C19 N2 C18 118.3(4)
C22 C1 C2 118.6(4)
C22 C1 C24 121.0(4)
C2 C1 C24 120.3(4)
C1 C2 C3 123.6(5)
C1 C2 C7 118.9(4)
C3 C2 C7 117.5(5)
C4 C3 C2 120.2(5)
C3 C4 C5 122.5(5)
C3 C4 Cl1 120.3(5)
C5 C4 Cl1 117.2(4)
C6 C5 C4 119.0(5)
C5 C6 C7 120.8(6)
N1 C7 C6 119.0(5)
N1 C7 C2 121.0(4)
C6 C7 C2 119.9(5)
N1 C8 C22 123.7(4)
N1 C8 C9 114.7(4)
C22 C8 C9 121.5(4)
C8 C9 C10 114.9(4)
C23 C10 C11 111.9(4)
C23 C10 C9 107.5(4)
C11 C10 C9 111.5(4)
C12 C11 C19 118.5(4)
C12 C11 C10 121.7(4)
C19 C11 C10 119.7(4)
C11 C12 C13 119.0(4)
C11 C12 C30 121.7(4)
C13 C12 C30 119.3(4)
C14 C13 C18 118.5(4)
C14 C13 C12 124.0(4)
C18 C13 C12 117.5(4)
C15 C14 C13 120.4(5)
C14 C15 C16 121.8(5)
C14 C15 Cl2 120.4(4)
C16 C15 Cl2 117.8(4)
C17 C16 C15 118.9(5)
C16 C17 C18 121.6(5)
N2 C18 C17 118.2(4)
N2 C18 C13 123.0(4)
C17 C18 C13 118.8(5)
N2 C19 C11 123.5(4)
N2 C19 C20 115.2(4)
C11 C19 C20 121.2(4)
C19 C20 C21 113.9(4)
C22 C21 C23 111.1(4)
C22 C21 C20 112.7(4)
C23 C21 C20 107.7(4)
C1 C22 C8 118.6(4)
C1 C22 C21 121.4(4)
C8 C22 C21 120.0(4)
C10 C23 C21 109.7(4)
C29 C24 C25 118.0(5)
C29 C24 C1 122.4(5)
C25 C24 C1 119.5(4)
C26 C25 C24 121.1(5)
C27 C26 C25 120.3(6)
C26 C27 C28 119.9(5)
C29 C28 C27 119.9(5)
C28 C29 C24 120.8(5)
C31 C30 C35 117.9(4)
C31 C30 C12 120.7(4)
C35 C30 C12 121.4(4)
C32 C31 C30 121.0(5)
C31 C32 C33 120.6(5)
C34 C33 C32 119.3(5)
C33 C34 C35 120.6(5)
C34 C35 C30 120.5(5)
C1S C2S O1S 108.9(8)

loop_
_geom_bond_atom_site_label_1
_geom_bond_atom_site_label_2
_geom_bond_distance
Cl1 C4 1.746(6)
Cl2 C15 1.744(5)
N1 C8 1.315(6)
N1 C7 1.371(6)
N2 C19 1.312(6)
N2 C18 1.353(6)
C1 C22 1.384(6)
C1 C2 1.416(7)
C1 C24 1.486(7)
C2 C3 1.417(7)
C2 C7 1.419(7)
C3 C4 1.353(7)
C4 C5 1.392(8)
C5 C6 1.356(8)
C6 C7 1.409(7)
C8 C22 1.415(7)
C8 C9 1.507(7)
C9 C10 1.533(7)
C10 C23 1.515(6)
C10 C11 1.516(6)
C11 C12 1.368(6)
C11 C19 1.431(6)
C12 C13 1.428(6)
C12 C30 1.499(6)
C13 C14 1.408(6)
C13 C18 1.411(6)
C14 C15 1.353(7)
C15 C16 1.396(7)
C16 C17 1.354(7)
C17 C18 1.411(7)
C19 C20 1.511(7)
C20 C21 1.528(7)
C21 C22 1.522(6)
C21 C23 1.524(6)
C24 C29 1.383(7)
C24 C25 1.387(7)
C25 C26 1.376(7)
C26 C27 1.358(8)
C27 C28 1.382(8)
C28 C29 1.381(8)
C30 C31 1.384(7)
C30 C35 1.396(7)
C31 C32 1.371(7)
C32 C33 1.374(7)
C33 C34 1.369(7)
C34 C35 1.378(7)
O1S C2S 1.483(8)
C1S C2S 1.440(8)

loop_
_geom_hbond_atom_site_label_D
_geom_hbond_atom_site_label_H
_geom_hbond_atom_site_label_A
_geom_hbond_distance_DH
_geom_hbond_distance_HA
_geom_hbond_distance_DA
_geom_hbond_angle_DHA
O1S H1S N1 0.83 2.04 2.859(6) 169.9
